data_7015361
loop_
_publ_author_name
'Cao, Gao-Juan'
'Lin, Jian'
'Fang, Wei-Hui'
'Zheng, Shou-Tian'
'Yang, Guo-Yu'

_publ_section_title
;
 Open-framework aluminoborates co-templated by two types of primary
 amines.
;
_journal_issue 12
_journal_name_full 'Dalton transactions (Cambridge, England : 2003)'
_journal_page_first 2940
_journal_page_last 2946
_journal_paper_doi 10.1039/c0dt01537g
_journal_volume 40
_journal_year 2011
_chemical_formula_sum 'C4 H17 Al B5 N2 O10.5'
_chemical_formula_weight 342.23
_chemical_name_systematic
;
?
;
_space_group_IT_number 61
_symmetry_cell_setting orthorhombic
_symmetry_space_group_name_Hall '-P 2ac 2ab'
_symmetry_space_group_name_H-M 'P b c a'
_atom_sites_solution_primary direct
_atom_sites_solution_secondary difmap
_audit_creation_method SHELXL-97
_cell_angle_alpha 90.00
_cell_angle_beta 90.00
_cell_angle_gamma 90.00
_cell_formula_units_Z 8
_cell_length_a 13.0751(9)
_cell_length_b 13.3143(8)
_cell_length_c 17.3722(12)
_cell_measurement_reflns_used 6310
_cell_measurement_temperature 293(2)
_cell_measurement_theta_max 27.4835
_cell_measurement_theta_min 2.1845
_cell_volume 3024.3(3)
_computing_cell_refinement 'CrystalClear (Rigaku Corp., 2000)'
_computing_data_collection 'CrystalClear (Rigaku Corp., 2000)'
_computing_data_reduction 'CrystalClear (Rigaku Corp., 2000)'
_computing_molecular_graphics SHELXTL
_computing_publication_material SHELXTL
_computing_structure_refinement 'SHELXL-97 (Sheldrick, 1997)'
_computing_structure_solution 'SHELXS-97 (Sheldrick, 1990)'
_diffrn_ambient_temperature 293(2)
_diffrn_measured_fraction_theta_full 0.996
_diffrn_measured_fraction_theta_max 0.996
_diffrn_measurement_device_type 'SCXmini CCD'
_diffrn_measurement_method dtprofit.ref
_diffrn_radiation_monochromator graphite
_diffrn_radiation_source 'fine-focus sealed tube'
_diffrn_radiation_type MoK\a
_diffrn_radiation_wavelength 0.71073
_diffrn_reflns_av_R_equivalents 0.0308
_diffrn_reflns_av_sigmaI/netI 0.0169
_diffrn_reflns_limit_h_max 16
_diffrn_reflns_limit_h_min -14
_diffrn_reflns_limit_k_max 17
_diffrn_reflns_limit_k_min -17
_diffrn_reflns_limit_l_max 22
_diffrn_reflns_limit_l_min -22
_diffrn_reflns_number 21484
_diffrn_reflns_theta_full 27.49
_diffrn_reflns_theta_max 27.49
_diffrn_reflns_theta_min 3.06
_diffrn_standards_decay_% none
_diffrn_standards_interval_count none
_diffrn_standards_interval_time none
_diffrn_standards_number none
_exptl_absorpt_coefficient_mu 0.185
_exptl_absorpt_correction_T_max 1.0000
_exptl_absorpt_correction_T_min 0.8542
_exptl_absorpt_correction_type multi-scan
_exptl_absorpt_process_details 'SADABS (Sheldrick, 1996)'
_exptl_crystal_colour Colorless
_exptl_crystal_density_diffrn 1.503
_exptl_crystal_density_method 'not measured'
_exptl_crystal_description Cubic
_exptl_crystal_F_000 1416
_exptl_crystal_size_max 0.4000
_exptl_crystal_size_mid 0.3000
_exptl_crystal_size_min 0.2000
_refine_diff_density_max 1.662
_refine_diff_density_min -0.626
_refine_diff_density_rms 0.088
_refine_ls_extinction_method none
_refine_ls_goodness_of_fit_ref 1.092
_refine_ls_hydrogen_treatment constr
_refine_ls_matrix_type full
_refine_ls_number_parameters 207
_refine_ls_number_reflns 3456
_refine_ls_number_restraints 3
_refine_ls_restrained_S_all 1.092
_refine_ls_R_factor_all 0.0753
_refine_ls_R_factor_gt 0.0658
_refine_ls_shift/su_max 0.001
_refine_ls_shift/su_mean 0.000
_refine_ls_structure_factor_coef Fsqd
_refine_ls_weighting_details 'calc w=1/[\s^2^(Fo^2^)+(0.1290P)^2^+2.3028P] where P=(Fo^2^+2Fc^2^)/3'
_refine_ls_weighting_scheme calc
_refine_ls_wR_factor_gt 0.2016
_refine_ls_wR_factor_ref 0.2110
_reflns_number_gt 2881
_reflns_number_total 3456
_reflns_threshold_expression >2sigma(I)
_cod_data_source_file c0dt01537g.txt
_cod_data_source_block 3
_cod_depositor_comments
;
The following automatic conversions were performed:
'_symmetry_cell_setting' value 'Orthorhombic' changed to 'orthorhombic'
according to '/home/saulius/struct/CIF-dictionaries/cif_core.dic'
dictionary named 'cif_core.dic' version 2.4.1 from
2010-06-29.

'_exptl_absorpt_correction_type' value 'Multi-scan' changed
to 'multi-scan' according to
'/home/saulius/struct/CIF-dictionaries/cif_core.dic' dictionary named
'cif_core.dic' version 2.4.1 from 2010-06-29.

Automatic conversion script
Id: cif_fix_enum 1555 2011-01-17 13:19:09Z saulius 
;
_cod_original_sg_symbol_H-M Pbca
_cod_original_formula_sum 'C4 H17 Al B5 N2 O10.50'
_cod_database_code 7015361

loop_
_symmetry_equiv_pos_as_xyz
'x, y, z'
'-x+1/2, -y, z+1/2'
'-x, y+1/2, -z+1/2'
'x+1/2, -y+1/2, -z'
'-x, -y, -z'
'x-1/2, y, -z-1/2'
'x, -y-1/2, z-1/2'
'-x-1/2, y-1/2, z'

loop_
_atom_site_label
_atom_site_type_symbol
_atom_site_fract_x
_atom_site_fract_y
_atom_site_fract_z
_atom_site_U_iso_or_equiv
_atom_site_adp_type
_atom_site_occupancy
_atom_site_symmetry_multiplicity
_atom_site_calc_flag
_atom_site_refinement_flags
_atom_site_disorder_assembly
_atom_site_disorder_group
Al1 Al 0.00821(5) 0.24094(5) 0.63037(4) 0.0242(2) Uani 1 1 d . . .
B1 B -0.0528(2) 0.1072(2) 0.76168(16) 0.0308(6) Uani 1 1 d . . .
B2 B -0.0712(2) -0.0522(2) 0.82782(16) 0.0311(6) Uani 1 1 d . . .
B3 B -0.1354(2) 0.1029(2) 0.89143(17) 0.0336(6) Uani 1 1 d . . .
B4 B -0.2975(2) 0.1775(2) 0.93665(16) 0.0312(6) Uani 1 1 d . . .
B5 B -0.1436(2) 0.2013(2) 1.01389(16) 0.0298(6) Uani 1 1 d . . .
O1 O -0.0203(2) 0.15490(17) 0.69946(13) 0.0523(6) Uani 1 1 d . . .
O2 O -0.05020(17) 0.00301(12) 0.76161(10) 0.0389(5) Uani 1 1 d . . .
O3 O -0.08611(17) 0.15453(13) 0.82617(12) 0.0413(5) Uani 1 1 d . . .
O4 O -0.0468(2) -0.14961(14) 0.82518(13) 0.0504(6) Uani 1 1 d . . .
O5 O -0.11129(16) -0.00540(14) 0.88989(10) 0.0376(5) Uani 1 1 d . . .
O6 O -0.24498(15) 0.11756(18) 0.88823(12) 0.0452(5) Uani 1 1 d . . .
O7 O -0.09052(14) 0.14432(16) 0.96292(12) 0.0425(5) Uani 1 1 d . . .
O8 O -0.39678(14) 0.19864(18) 0.93075(12) 0.0441(5) Uani 1 1 d . . .
O9 O -0.24621(13) 0.22087(16) 0.99936(11) 0.0379(5) Uani 1 1 d . . .
O10 O -0.10254(15) 0.23831(17) 1.07819(12) 0.0433(5) Uani 1 1 d . . .
C1 C -0.1607(3) -0.0477(3) 1.0965(2) 0.0586(9) Uani 1 1 d . . .
H1A H -0.1508 -0.0845 1.1441 0.070 Uiso 1 1 calc R . .
H1B H -0.1210 0.0138 1.0997 0.070 Uiso 1 1 calc R . .
C2 C -0.2676(4) -0.0221(5) 1.0890(4) 0.0970(16) Uani 1 1 d . . .
H2A H -0.2776 0.0165 1.0430 0.146 Uiso 1 1 calc R . .
H2B H -0.2886 0.0166 1.1329 0.146 Uiso 1 1 calc R . .
H2C H -0.3075 -0.0825 1.0863 0.146 Uiso 1 1 calc R . .
C4 C -0.1589(5) 0.3988(5) 0.8162(6) 0.145(3) Uani 1 1 d . . .
H4A H -0.2078 0.3648 0.8481 0.218 Uiso 1 1 calc R . .
H4B H -0.1753 0.3877 0.7630 0.218 Uiso 1 1 calc R . .
H4C H -0.1607 0.4695 0.8270 0.218 Uiso 1 1 calc R . .
N1 N -0.12168(18) -0.10894(17) 1.03160(13) 0.0366(5) Uani 1 1 d . . .
H1C H -0.1584 -0.1650 1.0277 0.055 Uiso 1 1 calc R . .
H1D H -0.0565 -0.1246 1.0401 0.055 Uiso 1 1 calc R . .
H1E H -0.1267 -0.0740 0.9881 0.055 Uiso 1 1 calc R . .
N2 N -0.0593(3) 0.3609(2) 0.83175(17) 0.0581(8) Uani 1 1 d . . .
H2D H -0.0165 0.3797 0.7938 0.070 Uiso 1 1 calc R . .
H2E H -0.0613 0.2934 0.8328 0.070 Uiso 1 1 calc R . .
C3 C -0.0215(10) 0.3983(5) 0.9049(4) 0.181(5) Uani 1 1 d . . .
H3A H -0.0217 0.4704 0.9044 0.271 Uiso 1 1 calc R . .
H3B H 0.0470 0.3745 0.9130 0.271 Uiso 1 1 calc R . .
H3C H -0.0647 0.3746 0.9457 0.271 Uiso 1 1 calc R . .
OW O -0.2054(12) -0.2495(13) 1.1888(8) 0.209(6) Uiso 0.50 1 d PD . .
H1W H -0.2570 -0.2527 1.1592 0.313 Uiso 0.50 1 d PRD . .
H2W H -0.1600 -0.2824 1.1645 0.313 Uiso 0.50 1 d PRD . .

loop_
_atom_site_aniso_label
_atom_site_aniso_U_11
_atom_site_aniso_U_22
_atom_site_aniso_U_33
_atom_site_aniso_U_23
_atom_site_aniso_U_13
_atom_site_aniso_U_12
Al1 0.0267(4) 0.0235(4) 0.0224(4) 0.0026(2) 0.0016(2) -0.0002(2)
B1 0.0335(14) 0.0287(13) 0.0302(13) 0.0074(10) 0.0002(11) -0.0001(10)
B2 0.0370(14) 0.0260(12) 0.0302(13) 0.0023(10) 0.0000(11) 0.0028(11)
B3 0.0313(14) 0.0349(14) 0.0345(14) -0.0069(11) 0.0043(11) 0.0032(11)
B4 0.0293(13) 0.0347(13) 0.0295(13) 0.0025(10) -0.0022(11) 0.0014(11)
B5 0.0258(13) 0.0326(13) 0.0309(13) -0.0021(10) 0.0001(10) 0.0006(10)
O1 0.0662(15) 0.0513(13) 0.0395(11) 0.0229(10) 0.0008(10) -0.0092(10)
O2 0.0617(13) 0.0274(9) 0.0277(9) 0.0004(7) 0.0093(9) 0.0042(8)
O3 0.0545(12) 0.0245(9) 0.0448(11) 0.0005(7) 0.0123(9) 0.0037(8)
O4 0.0709(15) 0.0270(10) 0.0532(13) 0.0046(8) -0.0051(11) 0.0103(9)
O5 0.0499(12) 0.0337(9) 0.0292(9) 0.0040(7) 0.0099(8) -0.0009(8)
O6 0.0319(10) 0.0615(13) 0.0421(11) -0.0207(10) -0.0040(8) 0.0034(9)
O7 0.0249(9) 0.0592(13) 0.0435(11) -0.0203(9) -0.0016(8) 0.0078(8)
O8 0.0290(10) 0.0640(14) 0.0392(10) 0.0020(9) -0.0059(8) 0.0082(9)
O9 0.0299(9) 0.0453(10) 0.0385(10) -0.0126(8) -0.0038(8) 0.0093(7)
O10 0.0303(10) 0.0591(13) 0.0404(11) -0.0164(9) -0.0037(8) -0.0022(9)
C1 0.065(2) 0.057(2) 0.0540(19) -0.0127(16) 0.0108(17) 0.0048(17)
C2 0.089(4) 0.082(3) 0.120(4) -0.012(3) 0.016(3) 0.000(3)
C4 0.098(4) 0.085(4) 0.252(9) 0.055(5) 0.078(6) 0.039(3)
N1 0.0347(12) 0.0371(11) 0.0379(11) -0.0005(9) -0.0010(9) -0.0028(9)
N2 0.084(2) 0.0410(14) 0.0496(15) 0.0059(11) 0.0264(15) -0.0036(14)
C3 0.383(15) 0.092(4) 0.067(3) 0.021(3) -0.041(6) -0.108(7)

loop_
_atom_type_symbol
_atom_type_description
_atom_type_scat_dispersion_real
_atom_type_scat_dispersion_imag
_atom_type_scat_source
C C 0.0033 0.0016 'International Tables Vol C Tables 4.2.6.8 and 6.1.1.4'
H H 0.0000 0.0000 'International Tables Vol C Tables 4.2.6.8 and 6.1.1.4'
B B 0.0013 0.0007 'International Tables Vol C Tables 4.2.6.8 and 6.1.1.4'
N N 0.0061 0.0033 'International Tables Vol C Tables 4.2.6.8 and 6.1.1.4'
O O 0.0106 0.0060 'International Tables Vol C Tables 4.2.6.8 and 6.1.1.4'
Al Al 0.0645 0.0514 'International Tables Vol C Tables 4.2.6.8 and 6.1.1.4'

loop_
_geom_angle_atom_site_label_1
_geom_angle_atom_site_label_2
_geom_angle_atom_site_label_3
_geom_angle
_geom_angle_site_symmetry_1
_geom_angle_site_symmetry_3
_geom_angle_publ_flag
O1 Al1 O4 108.50(12) . 3_556 ?
O1 Al1 O8 111.80(12) . 6_657 ?
O4 Al1 O8 109.86(12) 3_556 6_657 ?
O1 Al1 O10 107.10(12) . 7_565 ?
O4 Al1 O10 110.17(12) 3_556 7_565 ?
O8 Al1 O10 109.37(11) 6_657 7_565 ?
O1 B1 O3 123.6(2) . . ?
O1 B1 O2 118.1(3) . . ?
O3 B1 O2 118.2(2) . . ?
O4 B2 O5 124.6(2) . . ?
O4 B2 O2 115.9(2) . . ?
O5 B2 O2 119.5(2) . . ?
O6 B3 O3 109.9(2) . . ?
O6 B3 O5 110.0(2) . . ?
O3 B3 O5 110.4(2) . . ?
O6 B3 O7 112.0(2) . . ?
O3 B3 O7 107.4(2) . . ?
O5 B3 O7 107.1(2) . . ?
O8 B4 O6 125.0(3) . . ?
O8 B4 O9 116.0(2) . . ?
O6 B4 O9 119.0(2) . . ?
O10 B5 O7 123.2(2) . . ?
O10 B5 O9 118.1(2) . . ?
O7 B5 O9 118.7(2) . . ?
B1 O1 Al1 165.9(2) . . ?
B1 O2 B2 121.5(2) . . ?
B1 O3 B3 124.0(2) . . ?
B2 O4 Al1 151.0(2) . 3_546 ?
B2 O5 B3 123.2(2) . . ?
B4 O6 B3 124.1(2) . . ?
B5 O7 B3 123.6(2) . . ?
B4 O8 Al1 144.7(2) . 6_557 ?
B5 O9 B4 121.7(2) . . ?
B5 O10 Al1 146.57(19) . 7_566 ?
C2 C1 N1 113.3(4) . . ?
C4 N2 C3 110.9(7) . . ?

loop_
_geom_bond_atom_site_label_1
_geom_bond_atom_site_label_2
_geom_bond_distance
_geom_bond_site_symmetry_2
_geom_bond_publ_flag
Al1 O1 1.701(2) . ?
Al1 O4 1.725(2) 3_556 ?
Al1 O8 1.729(2) 6_657 ?
Al1 O10 1.731(2) 7_565 ?
B1 O1 1.324(3) . ?
B1 O3 1.357(3) . ?
B1 O2 1.387(3) . ?
B2 O4 1.336(3) . ?
B2 O5 1.351(3) . ?
B2 O2 1.392(3) . ?
B3 O6 1.447(4) . ?
B3 O3 1.474(4) . ?
B3 O5 1.476(3) . ?
B3 O7 1.480(3) . ?
B4 O8 1.333(3) . ?
B4 O6 1.347(4) . ?
B4 O9 1.404(3) . ?
B5 O10 1.334(3) . ?
B5 O7 1.357(3) . ?
B5 O9 1.390(3) . ?
O4 Al1 1.725(2) 3_546 ?
O8 Al1 1.729(2) 6_557 ?
O10 Al1 1.731(2) 7_566 ?
C1 C2 1.444(7) . ?
C1 N1 1.482(4) . ?
C4 N2 1.421(7) . ?
N2 C3 1.452(7) . ?

loop_
_geom_hbond_atom_site_label_D
_geom_hbond_atom_site_label_H
_geom_hbond_atom_site_label_A
_geom_hbond_distance_DH
_geom_hbond_distance_HA
_geom_hbond_distance_DA
_geom_hbond_angle_DHA
_geom_hbond_site_symmetry_A
N1 H1C O9 0.89 2.03 2.904(3) 168.3 8
N1 H1C O8 0.89 2.58 3.113(3) 119.2 8
N1 H1D O7 0.89 1.94 2.816(3) 167.5 5_557
N1 H1E O5 0.89 1.95 2.825(3) 169.3 .
N2 H2D O2 0.90 2.09 2.874(3) 144.4 3_556
N2 H2D O4 0.90 2.26 3.063(4) 148.1 3_556
N2 H2E O3 0.90 1.88 2.772(3) 170.4 .
OW H1W O10 0.85 2.32 3.166(16) 179.8 8
